data_4104669
loop_
_publ_author_name
'Morgan L. Cable'
'James P. Kirby'
'Dana J. Levine'
'Micah J. Manary'
'Harry B. Gray'
'Adrian Ponce'

_publ_section_title
;
 Detection of Bacterial Spores with Lanthanide-Macrocycle Binary Complexes
;
_journal_name_full 'Journal of the American Chemical Society'
_journal_page_first 9562
_journal_page_last 9570
_journal_paper_doi 10.1021/ja902291v
_journal_volume 131
_journal_year 2009
_chemical_formula_moiety 'C19 H25 N5 O8 Sm, C16 H36 N, 2(H2 O), 0.73(C3 H6 O), 0.27(C2 H6 O), 0.27O'
_chemical_formula_sum 'C37.75 H71 N6 O11.25 Sm'
_chemical_formula_weight 939.36
_chemical_name_systematic
; 
 ? 
;
_space_group_IT_number 14
_symmetry_cell_setting monoclinic
_symmetry_space_group_name_Hall '-P 2ybc'
_symmetry_space_group_name_H-M 'P 1 21/c 1'
_atom_sites_solution_hydrogens geom
_atom_sites_solution_primary direct
_atom_sites_solution_secondary difmap
_audit_creation_method SHELXL-97
_cell_angle_alpha 90.00
_cell_angle_beta 90.3240(10)
_cell_angle_gamma 90.00
_cell_formula_units_Z 4
_cell_length_a 13.0658(4)
_cell_length_b 13.4504(4)
_cell_length_c 26.1778(7)
_cell_measurement_reflns_used 33380
_cell_measurement_temperature 100(2)
_cell_measurement_theta_max 39.91
_cell_measurement_theta_min 2.17
_cell_volume 4600.4(2)
_computing_cell_refinement 'Bruker SAINT v6.45A'
_computing_data_collection 'Bruker SMART v5.630'
_computing_data_reduction 'Bruker SAINT v6.45A'
_computing_molecular_graphics 'Bruker XP v5.1'
_computing_publication_material 'Bruker XCIF v6.12'
_computing_structure_refinement 'SHELXL-97 (Sheldrick, 1997)'
_computing_structure_solution 'SHELXS-97 (Sheldrick, 1990)'
_diffrn_ambient_temperature 100(2)
_diffrn_measured_fraction_theta_full 0.946
_diffrn_measured_fraction_theta_max 0.946
_diffrn_measurement_device_type 'Bruker SMART 1000'
_diffrn_measurement_method '\w scans at 7 \f settings'
_diffrn_radiation_monochromator graphite
_diffrn_radiation_source 'fine-focus sealed tube'
_diffrn_radiation_type MoK\a
_diffrn_radiation_wavelength 0.71073
_diffrn_reflns_av_R_equivalents 0.1100
_diffrn_reflns_av_sigmaI/netI 0.0850
_diffrn_reflns_limit_h_max 23
_diffrn_reflns_limit_h_min -23
_diffrn_reflns_limit_k_max 24
_diffrn_reflns_limit_k_min -22
_diffrn_reflns_limit_l_max 44
_diffrn_reflns_limit_l_min -47
_diffrn_reflns_number 150100
_diffrn_reflns_theta_full 40.79
_diffrn_reflns_theta_max 40.79
_diffrn_reflns_theta_min 1.70
_exptl_absorpt_coefficient_mu 1.336
_exptl_absorpt_correction_T_max 0.8670
_exptl_absorpt_correction_T_min 0.6669
_exptl_absorpt_correction_type none
_exptl_crystal_colour Yellow
_exptl_crystal_density_diffrn 1.356
_exptl_crystal_density_meas 0
_exptl_crystal_description Plate
_exptl_crystal_F_000 1966
_exptl_crystal_size_max 0.33
_exptl_crystal_size_mid 0.24
_exptl_crystal_size_min 0.11
_refine_diff_density_max 3.079
_refine_diff_density_min -2.442
_refine_diff_density_rms 0.142
_refine_ls_extinction_method none
_refine_ls_goodness_of_fit_ref 1.124
_refine_ls_hydrogen_treatment Riding
_refine_ls_matrix_type 'Full matrix'
_refine_ls_number_parameters 560
_refine_ls_number_reflns 28270
_refine_ls_number_restraints 6
_refine_ls_restrained_S_all 1.124
_refine_ls_R_factor_all 0.0997
_refine_ls_R_factor_gt 0.0422
_refine_ls_shift/su_max 0.009
_refine_ls_shift/su_mean 0.000
_refine_ls_structure_factor_coef Fsqd
_refine_ls_weighting_details w=1/s^2^(Fo^2^)
_refine_ls_weighting_scheme sigma
_refine_ls_wR_factor_gt 0.0734
_refine_ls_wR_factor_ref 0.0821
_reflns_number_gt 14923
_reflns_number_total 28270
_reflns_threshold_expression >2sigma(I)
_cod_data_source_file ja902291v_si_004.cif
_cod_data_source_block mlc07
_cod_depositor_comments
;
The following automatic conversions were performed:

'_refine_ls_weighting_scheme' value 'Sigma' changed to 'sigma'
according to the built-in table from CIF Core dictionary named
'cif_core.dic' version 2.4.1 from 2010-06-29.

Automatic conversion script
Id: cif_fix_values 1715 2011-07-08 13:25:40Z adriana 

The following automatic conversions were performed:

'_atom_sites_solution_primary' value 'Direct methods' was changed to
'direct'.

'_atom_sites_solution_secondary' value 'Difference Fourier map' was
changed to 'difmap'.

'_atom_sites_solution_hydrogens' value 'Geometric positions' was
changed to 'geom'.

Automatic conversion script
Id: cif_fix_values 6452 2018-10-05 10:23:21Z andrius 
;
_cod_database_code 4104669

loop_
_symmetry_equiv_pos_as_xyz
'x, y, z'
'-x, y+1/2, -z+1/2'
'-x, -y, -z'
'x, -y-1/2, z-1/2'

loop_
_atom_site_label
_atom_site_type_symbol
_atom_site_fract_x
_atom_site_fract_y
_atom_site_fract_z
_atom_site_U_iso_or_equiv
_atom_site_adp_type
_atom_site_occupancy
_atom_site_symmetry_multiplicity
_atom_site_calc_flag
_atom_site_refinement_flags
_atom_site_disorder_assembly
_atom_site_disorder_group
Sm1 Sm 0.749402(9) 0.493082(6) 0.500093(5) 0.01163(2) Uani 1 1 d . . .
O1 O 0.83129(11) 0.54895(11) 0.57849(5) 0.0167(3) Uani 1 1 d . . .
O2 O 0.86581(16) 0.66681(13) 0.63658(6) 0.0331(4) Uani 1 1 d . . .
O3 O 0.67171(11) 0.59412(11) 0.43370(5) 0.0177(3) Uani 1 1 d . . .
O4 O 0.64445(14) 0.74176(13) 0.39520(7) 0.0302(4) Uani 1 1 d . . .
O5 O 0.60381(10) 0.52918(11) 0.55147(5) 0.0159(3) Uani 1 1 d . . .
O6 O 0.53015(12) 0.52775(11) 0.62796(6) 0.0215(3) Uani 1 1 d . . .
O7 O 0.89818(11) 0.55757(11) 0.45846(5) 0.0160(3) Uani 1 1 d . . .
O8 O 0.96780(11) 0.60923(10) 0.38552(5) 0.0173(3) Uani 1 1 d . . .
N1 N 0.75157(12) 0.67892(12) 0.51488(6) 0.0151(3) Uani 1 1 d . . .
N2 N 0.70324(13) 0.35117(12) 0.56817(6) 0.0167(3) Uani 1 1 d . . .
N3 N 0.60290(13) 0.37885(13) 0.46762(7) 0.0169(3) Uani 1 1 d . . .
H3 H 0.5527 0.4220 0.4556 0.020 Uiso 1 1 calc R . .
N4 N 0.79491(12) 0.40271(12) 0.41212(6) 0.0159(3) Uani 1 1 d . . .
N5 N 0.89392(12) 0.36070(13) 0.51156(6) 0.0161(3) Uani 1 1 d . . .
H5 H 0.9447 0.3926 0.5304 0.019 Uiso 1 1 calc R . .
C1 C 0.71398(15) 0.74032(15) 0.47917(8) 0.0200(4) Uani 1 1 d . . .
C2 C 0.7132(2) 0.84255(18) 0.48628(10) 0.0312(5) Uani 1 1 d . . .
H2 H 0.6867 0.8855 0.4606 0.037 Uiso 1 1 calc R . .
C3 C 0.7519(2) 0.88076(19) 0.53180(12) 0.0380(6) Uani 1 1 d . . .
H3A H 0.7521 0.9505 0.5376 0.046 Uiso 1 1 calc R . .
C4 C 0.79008(18) 0.81689(17) 0.56864(10) 0.0278(5) Uani 1 1 d . . .
H4 H 0.8161 0.8416 0.6001 0.033 Uiso 1 1 calc R . .
C5 C 0.78934(15) 0.71522(15) 0.55832(8) 0.0169(3) Uani 1 1 d . . .
C6 C 0.67327(15) 0.68875(16) 0.43154(8) 0.0194(4) Uani 1 1 d . . .
C7 C 0.83187(16) 0.63731(16) 0.59481(7) 0.0184(4) Uani 1 1 d . . .
C8 C 0.63324(16) 0.27703(15) 0.54488(8) 0.0215(4) Uani 1 1 d . . .
H8A H 0.5978 0.2405 0.5724 0.026 Uiso 1 1 calc R . .
H8B H 0.6741 0.2283 0.5253 0.026 Uiso 1 1 calc R . .
C9 C 0.55378(15) 0.32308(16) 0.50960(8) 0.0200(4) Uani 1 1 d . . .
H9A H 0.5099 0.2700 0.4951 0.024 Uiso 1 1 calc R . .
H9B H 0.5096 0.3686 0.5294 0.024 Uiso 1 1 calc R . .
C10 C 0.62843(16) 0.31494(16) 0.42359(8) 0.0207(4) Uani 1 1 d . . .
H10A H 0.5648 0.2949 0.4057 0.025 Uiso 1 1 calc R . .
H10B H 0.6633 0.2540 0.4358 0.025 Uiso 1 1 calc R . .
C11 C 0.69746(16) 0.37008(16) 0.38700(8) 0.0203(4) Uani 1 1 d . . .
H11A H 0.7137 0.3263 0.3577 0.024 Uiso 1 1 calc R . .
H11B H 0.6609 0.4291 0.3736 0.024 Uiso 1 1 calc R . .
C12 C 0.86244(16) 0.31613(15) 0.42120(8) 0.0195(4) Uani 1 1 d . . .
H12A H 0.8974 0.2988 0.3889 0.023 Uiso 1 1 calc R . .
H12B H 0.8201 0.2585 0.4313 0.023 Uiso 1 1 calc R . .
C13 C 0.94255(15) 0.33517(15) 0.46240(8) 0.0192(4) Uani 1 1 d . . .
H13A H 0.9854 0.2751 0.4668 0.023 Uiso 1 1 calc R . .
H13B H 0.9876 0.3904 0.4516 0.023 Uiso 1 1 calc R . .
C14 C 0.86704(16) 0.27239(15) 0.54176(8) 0.0210(4) Uani 1 1 d . . .
H14A H 0.9302 0.2409 0.5552 0.025 Uiso 1 1 calc R . .
H14B H 0.8315 0.2235 0.5197 0.025 Uiso 1 1 calc R . .
C15 C 0.79847(16) 0.30112(16) 0.58558(8) 0.0205(4) Uani 1 1 d . . .
H15A H 0.7802 0.2407 0.6051 0.025 Uiso 1 1 calc R . .
H15B H 0.8364 0.3462 0.6089 0.025 Uiso 1 1 calc R . .
C16 C 0.65352(16) 0.40221(15) 0.61140(7) 0.0190(4) Uani 1 1 d . . .
H16A H 0.7070 0.4239 0.6359 0.023 Uiso 1 1 calc R . .
H16B H 0.6087 0.3542 0.6292 0.023 Uiso 1 1 calc R . .
C17 C 0.58986(13) 0.49232(15) 0.59587(7) 0.0151(3) Uani 1 1 d . . .
C18 C 0.84566(15) 0.47818(15) 0.38000(7) 0.0184(4) Uani 1 1 d . . .
H18A H 0.7927 0.5145 0.3603 0.022 Uiso 1 1 calc R . .
H18B H 0.8906 0.4439 0.3553 0.022 Uiso 1 1 calc R . .
C19 C 0.90991(14) 0.55370(14) 0.41028(7) 0.0144(3) Uani 1 1 d . . .
N6 N 0.86250(13) 0.71151(13) 0.78117(7) 0.0179(3) Uani 1 1 d . . .
C21 C 0.96214(15) 0.69486(16) 0.75227(8) 0.0203(4) Uani 1 1 d . . .
H21A H 0.9774 0.6228 0.7523 0.024 Uiso 1 1 calc R . .
H21B H 0.9516 0.7154 0.7163 0.024 Uiso 1 1 calc R . .
C22 C 1.05523(16) 0.74992(18) 0.77334(9) 0.0244(4) Uani 1 1 d . . .
H22A H 1.0789 0.7174 0.8052 0.029 Uiso 1 1 calc R . .
H22B H 1.0362 0.8193 0.7816 0.029 Uiso 1 1 calc R . .
C23 C 1.14156(17) 0.74973(18) 0.73421(9) 0.0253(4) Uani 1 1 d . . .
H23A H 1.1591 0.6802 0.7255 0.030 Uiso 1 1 calc R . .
H23B H 1.1177 0.7831 0.7026 0.030 Uiso 1 1 calc R . .
C24 C 1.23715(19) 0.8025(2) 0.75422(11) 0.0341(5) Uani 1 1 d . . .
H24A H 1.2187 0.8690 0.7663 0.051 Uiso 1 1 calc R . .
H24B H 1.2873 0.8082 0.7267 0.051 Uiso 1 1 calc R . .
H24C H 1.2668 0.7642 0.7825 0.051 Uiso 1 1 calc R . .
C25 C 0.87442(16) 0.68297(15) 0.83708(8) 0.0201(4) Uani 1 1 d . . .
H25A H 0.8095 0.6981 0.8548 0.024 Uiso 1 1 calc R . .
H25B H 0.9283 0.7253 0.8525 0.024 Uiso 1 1 calc R . .
C26 C 0.9016(2) 0.57446(18) 0.84711(10) 0.0307(5) Uani 1 1 d . . .
H26A H 0.8431 0.5317 0.8372 0.037 Uiso 1 1 calc R . .
H26B H 0.9610 0.5555 0.8259 0.037 Uiso 1 1 calc R . .
C27 C 0.9270(3) 0.5576(2) 0.90237(11) 0.0415(7) Uani 1 1 d . . .
H27A H 0.8708 0.5850 0.9233 0.050 Uiso 1 1 calc R . .
H27B H 0.9898 0.5955 0.9108 0.050 Uiso 1 1 calc R . .
C28 C 0.9436(3) 0.4504(2) 0.91739(15) 0.0572(9) Uani 1 1 d . . .
H28A H 0.8780 0.4151 0.9166 0.086 Uiso 1 1 calc R . .
H28B H 0.9726 0.4475 0.9520 0.086 Uiso 1 1 calc R . .
H28C H 0.9909 0.4191 0.8933 0.086 Uiso 1 1 calc R . .
C29 C 0.78151(16) 0.64776(16) 0.75474(8) 0.0217(4) Uani 1 1 d . . .
H29A H 0.7824 0.6628 0.7177 0.026 Uiso 1 1 calc R . .
H29B H 0.8005 0.5770 0.7589 0.026 Uiso 1 1 calc R . .
C30 C 0.67294(17) 0.66189(19) 0.77416(10) 0.0264(5) Uani 1 1 d . . .
H30A H 0.6706 0.6476 0.8112 0.032 Uiso 1 1 calc R . .
H30B H 0.6513 0.7317 0.7688 0.032 Uiso 1 1 calc R . .
C31 C 0.60072(19) 0.5924(3) 0.74578(13) 0.0475(9) Uani 1 1 d . . .
H31A H 0.6184 0.5227 0.7542 0.057 Uiso 1 1 calc R . .
H31B H 0.6096 0.6014 0.7085 0.057 Uiso 1 1 calc R . .
C32 C 0.4887(2) 0.6117(3) 0.75961(14) 0.0548(10) Uani 1 1 d . . .
H32A H 0.4784 0.5975 0.7959 0.082 Uiso 1 1 calc R . .
H32B H 0.4443 0.5687 0.7390 0.082 Uiso 1 1 calc R . .
H32C H 0.4719 0.6815 0.7527 0.082 Uiso 1 1 calc R . .
C33 C 0.83249(16) 0.82028(15) 0.78019(8) 0.0195(4) Uani 1 1 d . . .
H33A H 0.8863 0.8589 0.7981 0.023 Uiso 1 1 calc R . .
H33B H 0.7683 0.8283 0.7997 0.023 Uiso 1 1 calc R . .
C34 C 0.8166(2) 0.86491(18) 0.72708(9) 0.0264(5) Uani 1 1 d . . .
H34A H 0.8793 0.8556 0.7065 0.032 Uiso 1 1 calc R . .
H34B H 0.7595 0.8303 0.7095 0.032 Uiso 1 1 calc R . .
C35 C 0.79252(19) 0.97465(17) 0.73141(9) 0.0273(5) Uani 1 1 d . . .
H35A H 0.8509 1.0091 0.7479 0.033 Uiso 1 1 calc R . .
H35B H 0.7319 0.9836 0.7534 0.033 Uiso 1 1 calc R . .
C36 C 0.7715(2) 1.0218(2) 0.67930(10) 0.0353(6) Uani 1 1 d . . .
H36A H 0.8324 1.0157 0.6579 0.053 Uiso 1 1 calc R . .
H36B H 0.7546 1.0923 0.6838 0.053 Uiso 1 1 calc R . .
H36C H 0.7139 0.9877 0.6628 0.053 Uiso 1 1 calc R . .
O21 O 0.41633(5) 0.39014(9) 0.68660(6) 0.0369(4) Uani 1 1 d D . .
H21C H 0.39739(6) 0.3434(9) 0.6605(4) 0.055 Uiso 1 1 d D . .
H21D H 0.452(2) 0.4430(13) 0.6699(6) 0.055 Uiso 1 1 d D . .
O22 O 0.07459(5) 0.50961(6) 0.30924(6) 0.0261(3) Uani 1 1 d D . .
H22C H 0.09856(6) 0.4524(8) 0.3277(6) 0.039 Uiso 1 1 d D . .
H22D H 0.0381(18) 0.5501(13) 0.3332(5) 0.039 Uiso 1 1 d D . .
O51 O 0.3632(3) 0.9306(2) 0.54304(17) 0.0686(12) Uani 0.731(3) 1 d P A 1
C51 C 0.5010(4) 1.0204(4) 0.5845(2) 0.0667(15) Uani 0.731(3) 1 d P A 1
H51A H 0.4797 1.0902 0.5856 0.100 Uiso 0.731(3) 1 calc PR A 1
H51B H 0.5430 1.0091 0.5542 0.100 Uiso 0.731(3) 1 calc PR A 1
H51C H 0.5409 1.0046 0.6152 0.100 Uiso 0.731(3) 1 calc PR A 1
C52 C 0.4046(5) 0.9525(3) 0.5821(2) 0.0542(14) Uani 0.731(3) 1 d P A 1
C53 C 0.3596(5) 0.9324(4) 0.6253(3) 0.083(2) Uani 0.731(3) 1 d P A 1
H53A H 0.3000 0.8898 0.6188 0.125 Uiso 0.731(3) 1 calc PR A 1
H53B H 0.3372 0.9944 0.6414 0.125 Uiso 0.731(3) 1 calc PR A 1
H53C H 0.4076 0.8979 0.6480 0.125 Uiso 0.731(3) 1 calc PR A 1
O61 O 0.5133(6) 0.8689(5) 0.7101(3) 0.0395(19) Uani 0.269(3) 1 d P A 2
H61 H 0.5515 0.8196 0.7152 0.059 Uiso 0.269(3) 1 calc PR A 2
C62 C 0.4947(11) 0.8807(10) 0.6546(6) 0.062(4) Uani 0.269(3) 1 d P A 2
H62A H 0.4668 0.8146 0.6454 0.075 Uiso 0.269(3) 1 calc PR A 2
H62B H 0.5653 0.8803 0.6412 0.075 Uiso 0.269(3) 1 calc PR A 2
C64 C 0.4410(11) 0.9466(11) 0.6164(9) 0.091(8) Uani 0.269(3) 1 d P A 2
H64A H 0.4541 0.9223 0.5818 0.137 Uiso 0.269(3) 1 calc PR A 2
H64B H 0.4667 1.0148 0.6198 0.137 Uiso 0.269(3) 1 calc PR A 2
H64C H 0.3672 0.9458 0.6229 0.137 Uiso 0.269(3) 1 calc PR A 2
O71 O 0.6114(5) 0.7249(5) 0.6485(2) 0.0293(15) Uani 0.269(3) 1 d P A 2

loop_
_atom_site_aniso_label
_atom_site_aniso_U_11
_atom_site_aniso_U_22
_atom_site_aniso_U_33
_atom_site_aniso_U_23
_atom_site_aniso_U_13
_atom_site_aniso_U_12
Sm1 0.01028(3) 0.01442(4) 0.01019(3) 0.00130(5) 0.00065(2) 0.00099(5)
O1 0.0192(7) 0.0191(7) 0.0118(6) -0.0005(5) -0.0008(5) 0.0027(5)
O2 0.0562(12) 0.0283(9) 0.0148(7) -0.0069(6) -0.0067(7) 0.0032(8)
O3 0.0183(7) 0.0195(7) 0.0153(6) 0.0048(5) -0.0015(5) -0.0001(5)
O4 0.0324(9) 0.0308(9) 0.0274(9) 0.0157(7) -0.0061(7) -0.0012(7)
O5 0.0119(6) 0.0222(7) 0.0136(6) 0.0036(5) 0.0023(4) 0.0020(5)
O6 0.0234(7) 0.0254(8) 0.0157(6) -0.0009(5) 0.0051(5) 0.0031(5)
O7 0.0159(6) 0.0207(7) 0.0115(6) 0.0002(5) 0.0012(5) -0.0022(5)
O8 0.0175(6) 0.0190(7) 0.0153(6) 0.0028(5) 0.0021(5) -0.0007(5)
N1 0.0122(6) 0.0178(8) 0.0155(6) 0.0021(5) 0.0033(5) 0.0007(5)
N2 0.0170(7) 0.0169(8) 0.0163(7) 0.0032(6) 0.0014(6) 0.0015(5)
N3 0.0139(7) 0.0184(8) 0.0184(8) 0.0014(6) -0.0008(6) -0.0001(5)
N4 0.0144(7) 0.0190(8) 0.0144(7) -0.0017(5) 0.0017(5) -0.0025(5)
N5 0.0147(7) 0.0190(8) 0.0147(7) -0.0001(6) -0.0005(5) 0.0023(5)
C1 0.0159(8) 0.0196(10) 0.0244(10) 0.0061(7) -0.0002(7) 0.0003(7)
C2 0.0335(13) 0.0191(11) 0.0410(14) 0.0079(9) -0.0075(11) 0.0007(9)
C3 0.0450(16) 0.0181(12) 0.0507(17) -0.0026(10) -0.0113(13) 0.0023(10)
C4 0.0274(11) 0.0208(11) 0.0352(12) -0.0073(9) -0.0024(9) 0.0019(8)
C5 0.0158(8) 0.0183(9) 0.0168(9) -0.0021(6) 0.0025(6) 0.0006(6)
C6 0.0130(8) 0.0254(10) 0.0199(9) 0.0088(7) -0.0013(7) -0.0007(7)
C7 0.0199(9) 0.0238(10) 0.0115(8) -0.0022(6) 0.0020(6) 0.0019(7)
C8 0.0233(10) 0.0182(10) 0.0229(10) 0.0053(7) 0.0011(7) -0.0029(7)
C9 0.0155(8) 0.0220(10) 0.0225(10) 0.0014(7) 0.0015(7) -0.0026(7)
C10 0.0174(9) 0.0224(10) 0.0224(10) -0.0037(7) 0.0007(7) -0.0048(7)
C11 0.0173(9) 0.0243(10) 0.0192(9) -0.0042(7) -0.0007(7) -0.0027(7)
C12 0.0197(9) 0.0204(10) 0.0184(9) -0.0041(7) 0.0014(7) 0.0025(7)
C13 0.0159(8) 0.0212(10) 0.0203(9) -0.0001(7) 0.0028(7) 0.0044(6)
C14 0.0213(9) 0.0192(10) 0.0223(10) 0.0038(7) 0.0027(7) 0.0055(7)
C15 0.0213(9) 0.0212(10) 0.0191(9) 0.0064(7) 0.0005(7) 0.0054(7)
C16 0.0200(9) 0.0229(10) 0.0141(8) 0.0048(7) 0.0030(7) 0.0031(7)
C17 0.0119(7) 0.0182(9) 0.0153(7) 0.0007(6) -0.0010(5) -0.0018(6)
C18 0.0187(8) 0.0231(10) 0.0133(8) 0.0005(6) 0.0022(6) -0.0033(6)
C19 0.0118(7) 0.0172(9) 0.0143(8) 0.0014(6) 0.0006(6) 0.0017(6)
N6 0.0155(7) 0.0205(8) 0.0176(8) -0.0071(6) -0.0012(6) 0.0014(6)
C21 0.0163(8) 0.0248(10) 0.0199(9) -0.0090(7) 0.0000(7) 0.0018(7)
C22 0.0175(9) 0.0343(12) 0.0214(10) -0.0116(8) 0.0028(7) -0.0027(8)
C23 0.0231(10) 0.0283(11) 0.0246(11) -0.0049(8) 0.0045(8) -0.0025(8)
C24 0.0255(12) 0.0362(14) 0.0408(15) -0.0076(11) 0.0093(10) -0.0052(9)
C25 0.0191(9) 0.0222(10) 0.0189(9) -0.0054(7) -0.0016(7) -0.0013(7)
C26 0.0378(13) 0.0252(12) 0.0289(12) -0.0035(9) -0.0003(10) 0.0059(9)
C27 0.064(2) 0.0279(14) 0.0323(14) 0.0014(10) -0.0125(13) -0.0028(12)
C28 0.067(2) 0.0417(19) 0.062(2) 0.0169(16) -0.0109(19) 0.0081(16)
C29 0.0173(9) 0.0257(10) 0.0220(9) -0.0133(7) -0.0038(7) 0.0008(7)
C30 0.0161(9) 0.0328(13) 0.0302(12) -0.0164(9) -0.0010(8) -0.0007(8)
C31 0.0179(11) 0.064(2) 0.061(2) -0.0414(16) 0.0010(11) -0.0063(11)
C32 0.0197(12) 0.076(2) 0.069(2) -0.0361(19) 0.0006(13) -0.0073(13)
C33 0.0197(9) 0.0192(9) 0.0195(9) -0.0081(7) -0.0022(7) 0.0040(7)
C34 0.0302(12) 0.0277(12) 0.0212(10) -0.0050(8) -0.0023(8) 0.0041(9)
C35 0.0298(11) 0.0265(11) 0.0255(11) -0.0022(8) -0.0014(8) 0.0064(8)
C36 0.0428(15) 0.0309(13) 0.0323(13) 0.0014(9) -0.0017(11) 0.0055(10)
O21 0.0424(11) 0.0434(11) 0.0248(9) 0.0042(7) 0.0074(7) -0.0159(8)
O22 0.0377(9) 0.0219(8) 0.0187(7) -0.0004(6) 0.0071(6) 0.0062(6)
O51 0.087(3) 0.0210(15) 0.098(3) 0.0113(16) -0.031(2) -0.0021(15)
C51 0.045(3) 0.082(4) 0.073(4) 0.015(3) -0.010(2) -0.014(3)
C52 0.081(4) 0.0138(17) 0.068(3) 0.0006(17) -0.025(3) 0.0154(19)
C53 0.072(4) 0.055(3) 0.123(6) -0.048(4) 0.034(4) -0.019(3)
O61 0.051(5) 0.044(4) 0.024(3) -0.006(3) -0.008(3) 0.022(3)
C62 0.058(9) 0.044(8) 0.086(11) -0.022(7) 0.016(7) -0.017(6)
C64 0.039(7) 0.056(9) 0.18(2) -0.083(12) -0.031(10) 0.024(7)
O71 0.025(3) 0.035(4) 0.028(3) -0.012(3) 0.005(2) -0.004(2)

loop_
_atom_type_symbol
_atom_type_description
_atom_type_scat_dispersion_real
_atom_type_scat_dispersion_imag
_atom_type_scat_source
C C 0.0033 0.0016 'International Tables Vol C Tables 4.2.6.8 and 6.1.1.4'
H H 0.0000 0.0000 'International Tables Vol C Tables 4.2.6.8 and 6.1.1.4'
N N 0.0061 0.0033 'International Tables Vol C Tables 4.2.6.8 and 6.1.1.4'
O O 0.0106 0.0060 'International Tables Vol C Tables 4.2.6.8 and 6.1.1.4'
Sm Sm -0.1638 3.4418 'International Tables Vol C Tables 4.2.6.8 and 6.1.1.4'

loop_
_geom_angle_atom_site_label_1
_geom_angle_atom_site_label_2
_geom_angle_atom_site_label_3
_geom_angle
O5 Sm1 O7 146.52(6)
O5 Sm1 O3 87.60(5)
O7 Sm1 O3 78.96(5)
O5 Sm1 O1 79.02(5)
O7 Sm1 O1 85.28(5)
O3 Sm1 O1 127.82(5)
O5 Sm1 N1 73.79(5)
O7 Sm1 N1 72.75(5)
O3 Sm1 N1 63.90(5)
O1 Sm1 N1 63.92(5)
O5 Sm1 N3 73.50(5)
O7 Sm1 N3 131.63(5)
O3 Sm1 N3 77.99(5)
O1 Sm1 N3 141.36(5)
N1 Sm1 N3 130.02(5)
O5 Sm1 N5 130.71(5)
O7 Sm1 N5 73.21(5)
O3 Sm1 N5 139.83(5)
O1 Sm1 N5 78.41(5)
N1 Sm1 N5 130.45(5)
N3 Sm1 N5 99.53(6)
O5 Sm1 N4 139.46(5)
O7 Sm1 N4 65.67(5)
O3 Sm1 N4 74.43(5)
O1 Sm1 N4 140.31(5)
N1 Sm1 N4 125.36(5)
N3 Sm1 N4 67.40(5)
N5 Sm1 N4 67.97(5)
O5 Sm1 N2 65.63(5)
O7 Sm1 N2 138.22(5)
O3 Sm1 N2 141.29(5)
O1 Sm1 N2 76.02(5)
N1 Sm1 N2 127.15(5)
N3 Sm1 N2 68.16(5)
N5 Sm1 N2 66.65(5)
N4 Sm1 N2 107.50(5)
C7 O1 Sm1 125.37(12)
C6 O3 Sm1 125.80(13)
C17 O5 Sm1 123.51(12)
C19 O7 Sm1 122.58(12)
C5 N1 C1 120.23(18)
C5 N1 Sm1 119.83(13)
C1 N1 Sm1 119.94(14)
C16 N2 C8 110.79(16)
C16 N2 C15 110.31(16)
C8 N2 C15 109.60(16)
C16 N2 Sm1 106.24(11)
C8 N2 Sm1 110.25(12)
C15 N2 Sm1 109.61(12)
C10 N3 C9 112.65(16)
C10 N3 Sm1 115.52(12)
C9 N3 Sm1 112.28(12)
C18 N4 C12 111.29(15)
C18 N4 C11 109.58(16)
C12 N4 C11 110.19(16)
C18 N4 Sm1 106.28(11)
C12 N4 Sm1 110.77(11)
C11 N4 Sm1 108.61(11)
C14 N5 C13 112.67(16)
C14 N5 Sm1 115.96(12)
C13 N5 Sm1 111.86(12)
N1 C1 C2 121.4(2)
N1 C1 C6 114.61(18)
C2 C1 C6 124.01(19)
C1 C2 C3 118.6(2)
C4 C3 C2 119.7(2)
C3 C4 C5 118.2(2)
N1 C5 C4 121.9(2)
N1 C5 C7 114.61(17)
C4 C5 C7 123.52(19)
O4 C6 O3 126.9(2)
O4 C6 C1 117.9(2)
O3 C6 C1 115.16(17)
O2 C7 O1 126.8(2)
O2 C7 C5 117.38(19)
O1 C7 C5 115.76(17)
N2 C8 C9 113.21(16)
N3 C9 C8 111.14(16)
N3 C10 C11 110.27(17)
N4 C11 C10 112.00(17)
N4 C12 C13 112.89(16)
N5 C13 C12 111.03(16)
N5 C14 C15 110.27(16)
N2 C15 C14 112.50(17)
N2 C16 C17 114.02(15)
O6 C17 O5 123.96(18)
O6 C17 C16 117.90(16)
O5 C17 C16 118.09(16)
N4 C18 C19 113.99(15)
O8 C19 O7 124.58(18)
O8 C19 C18 117.34(17)
O7 C19 C18 118.04(16)
C33 N6 C25 106.57(15)
C33 N6 C29 110.88(16)
C25 N6 C29 111.22(17)
C33 N6 C21 110.78(16)
C25 N6 C21 110.93(15)
C29 N6 C21 106.52(15)
C22 C21 N6 115.50(16)
C21 C22 C23 110.31(17)
C24 C23 C22 112.01(19)
N6 C25 C26 115.47(17)
C27 C26 C25 111.2(2)
C26 C27 C28 115.2(3)
C30 C29 N6 115.09(16)
C31 C30 C29 109.71(19)
C30 C31 C32 111.8(2)
N6 C33 C34 115.39(16)
C35 C34 C33 110.02(19)
C34 C35 C36 112.0(2)
O51 C52 C53 119.1(7)
O51 C52 C51 122.9(6)
C53 C52 C51 117.1(5)
O61 C62 C64 141.9(12)

loop_
_geom_bond_atom_site_label_1
_geom_bond_atom_site_label_2
_geom_bond_distance
_geom_bond_publ_flag
Sm1 O5 2.3858(14) yes
Sm1 O7 2.3964(14) yes
Sm1 O3 2.4246(14) yes
Sm1 O1 2.4283(14) yes
Sm1 N1 2.5295(17) yes
Sm1 N3 2.5940(17) yes
Sm1 N5 2.6115(16) yes
Sm1 N4 2.6740(16) yes
Sm1 N2 2.6824(16) yes
O1 C7 1.263(2) ?
O2 C7 1.243(2) ?
O3 C6 1.274(3) ?
O4 C6 1.245(2) ?
O5 C17 1.278(2) ?
O6 C17 1.245(2) ?
O7 C19 1.272(2) ?
O8 C19 1.247(2) ?
N1 C5 1.330(3) ?
N1 C1 1.339(3) ?
N2 C16 1.477(3) ?
N2 C8 1.482(3) ?
N2 C15 1.484(3) ?
N3 C10 1.478(3) ?
N3 C9 1.480(3) ?
N4 C18 1.478(2) ?
N4 C12 1.479(3) ?
N4 C11 1.496(2) ?
N5 C14 1.471(3) ?
N5 C13 1.479(3) ?
C1 C2 1.388(3) ?
C1 C6 1.520(3) ?
C2 C3 1.390(4) ?
C3 C4 1.383(4) ?
C4 C5 1.394(3) ?
C5 C7 1.521(3) ?
C8 C9 1.518(3) ?
C10 C11 1.514(3) ?
C12 C13 1.520(3) ?
C14 C15 1.510(3) ?
C16 C17 1.524(3) ?
C18 C19 1.535(3) ?
N6 C33 1.515(3) ?
N6 C25 1.520(3) ?
N6 C29 1.525(2) ?
N6 C21 1.526(3) ?
C21 C22 1.525(3) ?
C22 C23 1.528(3) ?
C23 C24 1.527(3) ?
C25 C26 1.525(3) ?
C26 C27 1.500(4) ?
C27 C28 1.510(4) ?
C29 C30 1.522(3) ?
C30 C31 1.519(3) ?
C31 C32 1.532(4) ?
C33 C34 1.527(3) ?
C34 C35 1.514(3) ?
C35 C36 1.528(3) ?
O51 C52 1.191(6) ?
C51 C52 1.556(8) ?
C52 C53 1.306(8) ?
O61 C62 1.481(17) ?
C62 C64 1.51(2) ?

loop_
_geom_hbond_atom_site_label_D
_geom_hbond_atom_site_label_H
_geom_hbond_atom_site_label_A
_geom_hbond_distance_DH
_geom_hbond_distance_HA
_geom_hbond_distance_DA
_geom_hbond_angle_DHA
_geom_hbond_site_symmetry_A
N3 H3 O5 0.93 2.15 3.010(2) 152.5 3_666
N3 H3 O6 0.93 2.53 3.288(2) 139.4 3_666
N5 H5 O7 0.93 2.18 3.030(2) 152.0 3_766
N5 H5 O8 0.93 2.47 3.261(2) 142.4 3_766
O21 H21C O4 0.96 1.931(3) 2.889(2) 175.4(14) 3_666
O21 H21D O6 0.96 1.884(4) 2.832(2) 169.0(18) .
O22 H22C O2 0.96 1.912(2) 2.870(2) 174.7(7) 3_666
O22 H22D O8 0.96 1.834(4) 2.7858(18) 170.7(17) 1_455
O61 H61 O71 0.84 2.30 2.831(9) 121.5 .
